data_4025477
loop_
_publ_author_name
'Saurav J. Sarma'
'Paul B. Jones'

_publ_section_title
;
 Photochemistry of 1,n-Dibenzyloxy-9,10-anthraquinones
;
_journal_name_full 'Journal of Organic Chemistry'
_journal_page_first 3806
_journal_page_last 3813
_journal_paper_doi 10.1021/jo100650u
_journal_volume 75
_journal_year 2010
_chemical_formula_moiety 'C21 H14 O4'
_chemical_formula_sum 'C21 H14 O4'
_chemical_formula_weight 330.32
_chemical_name_systematic
; 
 ? 
;
_space_group_IT_number 14
_symmetry_cell_setting monoclinic
_symmetry_space_group_name_Hall '-P 2ybc'
_symmetry_space_group_name_H-M 'P 1 21/c 1'
_atom_sites_solution_hydrogens geom
_atom_sites_solution_primary direct
_atom_sites_solution_secondary difmap
_audit_creation_method SHELXTL
_cell_angle_alpha 90.00
_cell_angle_beta 110.458(4)
_cell_angle_gamma 90.00
_cell_formula_units_Z 4
_cell_length_a 12.014(3)
_cell_length_b 8.101(2)
_cell_length_c 16.536(4)
_cell_measurement_reflns_used 2201
_cell_measurement_temperature 193(2)
_cell_measurement_theta_max 29.636
_cell_measurement_theta_min 4.224
_cell_volume 1507.9(6)
_computing_cell_refinement 'Bruker SMART'
_computing_data_collection 'Bruker SMART'
_computing_data_reduction 'Bruker SAINT'
_computing_molecular_graphics 'Bruker SHELXTL'
_computing_publication_material 'Bruker SHELXTL'
_computing_structure_refinement 'Bruker SHELXTL'
_computing_structure_solution 'Bruker SHELXTL'
_diffrn_ambient_temperature 193(2)
_diffrn_measured_fraction_theta_full 0.993
_diffrn_measured_fraction_theta_max 0.993
_diffrn_measurement_device_type 'Bruker APEX CCD area detector'
_diffrn_measurement_method 'phi and omega scans'
_diffrn_radiation_monochromator graphite
_diffrn_radiation_source 'fine-focus sealed tube'
_diffrn_radiation_type MoK\a
_diffrn_radiation_wavelength 0.71073
_diffrn_reflns_av_R_equivalents 0.0342
_diffrn_reflns_av_sigmaI/netI 0.0336
_diffrn_reflns_limit_h_max 15
_diffrn_reflns_limit_h_min -15
_diffrn_reflns_limit_k_max 10
_diffrn_reflns_limit_k_min -10
_diffrn_reflns_limit_l_max 21
_diffrn_reflns_limit_l_min -21
_diffrn_reflns_number 13564
_diffrn_reflns_theta_full 27.50
_diffrn_reflns_theta_max 27.50
_diffrn_reflns_theta_min 4.22
_exptl_absorpt_coefficient_mu 0.101
_exptl_absorpt_correction_T_max 0.8622
_exptl_absorpt_correction_T_min 0.7603
_exptl_absorpt_correction_type multi-scan
_exptl_absorpt_process_details
;
 Data were corrected for scaling and absorption using the 
 multi-scan technique (SADABS).  
;
_exptl_crystal_colour orange
_exptl_crystal_density_diffrn 1.455
_exptl_crystal_density_method 'not measured'
_exptl_crystal_description plate
_exptl_crystal_F_000 688
_exptl_crystal_size_max 0.36
_exptl_crystal_size_mid 0.15
_exptl_crystal_size_min 0.04
_refine_diff_density_max 0.323
_refine_diff_density_min -0.168
_refine_diff_density_rms 0.058
_refine_ls_extinction_method none
_refine_ls_goodness_of_fit_ref 1.027
_refine_ls_hydrogen_treatment mixed
_refine_ls_matrix_type full
_refine_ls_number_parameters 230
_refine_ls_number_reflns 3444
_refine_ls_number_restraints 0
_refine_ls_restrained_S_all 1.027
_refine_ls_R_factor_all 0.0938
_refine_ls_R_factor_gt 0.0613
_refine_ls_shift/su_max 0.000
_refine_ls_shift/su_mean 0.000
_refine_ls_structure_factor_coef Fsqd
_refine_ls_weighting_details 'calc w=1/[\s^2^(Fo^2^)+(0.0846P)^2^+0.3183P] where P=(Fo^2^+2Fc^2^)/3'
_refine_ls_weighting_scheme calc
_refine_ls_wR_factor_gt 0.1512
_refine_ls_wR_factor_ref 0.1709
_reflns_number_gt 2260
_reflns_number_total 3444
_reflns_threshold_expression >2sigma(I)
_cod_data_source_file jo100650u_si_003.cif
_cod_data_source_block a91o_22
_cod_depositor_comments
;
The following automatic conversions were performed:

'_symmetry_cell_setting' value 'Monoclinic' changed to 'monoclinic'
according to the built-in table from CIF Core dictionary named
'cif_core.dic' version 2.4.1 from 2010-06-29.

Automatic conversion script
Id: cif_fix_values 1646 2011-03-28 12:23:43Z adriana 
;
_cod_original_cell_volume 1507.8(7)
_cod_database_code 4025477

loop_
_symmetry_equiv_pos_as_xyz
'x, y, z'
'-x, y+1/2, -z+1/2'
'-x, -y, -z'
'x, -y-1/2, z-1/2'

loop_
_atom_site_label
_atom_site_type_symbol
_atom_site_fract_x
_atom_site_fract_y
_atom_site_fract_z
_atom_site_U_iso_or_equiv
_atom_site_adp_type
_atom_site_occupancy
_atom_site_symmetry_multiplicity
_atom_site_calc_flag
_atom_site_refinement_flags
_atom_site_disorder_assembly
_atom_site_disorder_group
O1 O -0.09078(13) 0.6477(2) -0.09072(9) 0.0522(4) Uani 1 1 d . . .
O2 O -0.38177(14) 0.4035(2) 0.06359(11) 0.0614(5) Uani 1 1 d . . .
O3 O 0.04183(12) 0.77701(18) 0.05237(8) 0.0477(4) Uani 1 1 d . . .
O4 O -0.25942(16) 0.5265(3) 0.20735(11) 0.0706(5) Uani 1 1 d . . .
H41 H -0.315(3) 0.455(4) 0.158(2) 0.115(12) Uiso 1 1 d . . .
C1 C -0.15360(17) 0.5961(2) -0.05320(13) 0.0400(4) Uani 1 1 d . . .
C2 C -0.12947(17) 0.6222(2) 0.04041(12) 0.0391(4) Uani 1 1 d . . .
C3 C -0.03235(17) 0.7162(2) 0.09085(12) 0.0412(5) Uani 1 1 d . . .
C4 C -0.0146(2) 0.7439(3) 0.17823(13) 0.0504(5) Uani 1 1 d . . .
H4 H 0.0514 0.8080 0.2122 0.061 Uiso 1 1 calc R . .
C5 C -0.0907(2) 0.6800(3) 0.21530(14) 0.0556(6) Uani 1 1 d . . .
H5 H -0.0774 0.7010 0.2745 0.067 Uiso 1 1 calc R . .
C6 C -0.1867(2) 0.5850(3) 0.16739(14) 0.0507(5) Uani 1 1 d . . .
C7 C -0.20760(17) 0.5556(2) 0.07962(13) 0.0433(5) Uani 1 1 d . . .
C8 C -0.31357(18) 0.4610(2) 0.02920(14) 0.0457(5) Uani 1 1 d . . .
C9 C -0.33888(17) 0.4363(2) -0.06375(14) 0.0451(5) Uani 1 1 d . . .
C10 C -0.43861(19) 0.3459(3) -0.11222(16) 0.0560(6) Uani 1 1 d . . .
H10 H -0.4904 0.3020 -0.0855 0.067 Uiso 1 1 calc R . .
C11 C -0.4619(2) 0.3203(3) -0.19876(17) 0.0630(7) Uani 1 1 d . . .
H11 H -0.5295 0.2579 -0.2316 0.076 Uiso 1 1 calc R . .
C12 C -0.3875(2) 0.3848(3) -0.23828(16) 0.0595(6) Uani 1 1 d . . .
H12 H -0.4043 0.3665 -0.2981 0.071 Uiso 1 1 calc R . .
C13 C -0.28842(19) 0.4763(3) -0.19096(14) 0.0507(5) Uani 1 1 d . . .
H13 H -0.2377 0.5215 -0.2183 0.061 Uiso 1 1 calc R . .
C14 C -0.26383(16) 0.5013(2) -0.10296(13) 0.0410(5) Uani 1 1 d . . .
C15 C 0.13026(18) 0.8941(3) 0.09795(13) 0.0468(5) Uani 1 1 d . . .
H15A H 0.1851 0.8444 0.1519 0.056 Uiso 1 1 calc R . .
H15B H 0.0924 0.9920 0.1132 0.056 Uiso 1 1 calc R . .
C16 C 0.19713(16) 0.9436(2) 0.04090(13) 0.0404(5) Uani 1 1 d . . .
C17 C 0.16335(18) 0.8933(2) -0.04417(13) 0.0453(5) Uani 1 1 d . . .
H17 H 0.0959 0.8243 -0.0681 0.054 Uiso 1 1 calc R . .
C18 C 0.2280(2) 0.9439(3) -0.09431(15) 0.0536(6) Uani 1 1 d . . .
H18 H 0.2043 0.9093 -0.1528 0.064 Uiso 1 1 calc R . .
C19 C 0.3261(2) 1.0434(3) -0.06081(17) 0.0569(6) Uani 1 1 d . . .
H19 H 0.3698 1.0773 -0.0960 0.068 Uiso 1 1 calc R . .
C20 C 0.36094(19) 1.0941(3) 0.02423(17) 0.0562(6) Uani 1 1 d . . .
H20 H 0.4287 1.1628 0.0477 0.067 Uiso 1 1 calc R . .
C21 C 0.29678(18) 1.0443(3) 0.07514(15) 0.0517(6) Uani 1 1 d . . .
H21 H 0.3208 1.0789 0.1336 0.062 Uiso 1 1 calc R . .

loop_
_atom_site_aniso_label
_atom_site_aniso_U_11
_atom_site_aniso_U_22
_atom_site_aniso_U_33
_atom_site_aniso_U_23
_atom_site_aniso_U_13
_atom_site_aniso_U_12
O1 0.0480(8) 0.0718(10) 0.0406(8) -0.0072(7) 0.0201(7) -0.0136(8)
O2 0.0523(9) 0.0670(10) 0.0710(11) 0.0149(8) 0.0292(8) 0.0005(8)
O3 0.0463(8) 0.0572(9) 0.0392(8) -0.0046(6) 0.0144(6) -0.0124(7)
O4 0.0676(11) 0.0998(14) 0.0516(10) 0.0205(10) 0.0297(9) -0.0019(10)
C1 0.0380(10) 0.0406(10) 0.0417(10) 0.0009(8) 0.0143(9) 0.0051(8)
C2 0.0396(10) 0.0385(10) 0.0385(10) 0.0059(8) 0.0129(8) 0.0076(8)
C3 0.0420(11) 0.0438(10) 0.0373(10) 0.0051(8) 0.0131(8) 0.0051(9)
C4 0.0572(13) 0.0523(12) 0.0371(11) 0.0021(9) 0.0107(10) -0.0007(10)
C5 0.0686(15) 0.0618(14) 0.0347(11) 0.0091(10) 0.0159(10) 0.0090(12)
C6 0.0534(13) 0.0568(13) 0.0452(12) 0.0183(10) 0.0212(10) 0.0083(10)
C7 0.0444(11) 0.0408(10) 0.0448(11) 0.0108(9) 0.0158(9) 0.0120(9)
C8 0.0394(11) 0.0429(11) 0.0576(13) 0.0126(9) 0.0206(10) 0.0081(9)
C9 0.0357(11) 0.0385(10) 0.0576(13) 0.0066(9) 0.0119(9) 0.0083(8)
C10 0.0419(12) 0.0484(12) 0.0743(16) 0.0074(11) 0.0161(11) -0.0008(10)
C11 0.0454(13) 0.0571(14) 0.0707(16) -0.0015(12) 0.0005(11) -0.0051(11)
C12 0.0503(13) 0.0637(14) 0.0537(13) -0.0064(11) 0.0047(11) -0.0024(11)
C13 0.0440(12) 0.0540(12) 0.0491(12) -0.0046(10) 0.0099(10) 0.0020(10)
C14 0.0355(10) 0.0378(10) 0.0467(11) 0.0013(8) 0.0108(9) 0.0047(8)
C15 0.0460(12) 0.0473(11) 0.0398(11) -0.0007(9) 0.0058(9) -0.0018(9)
C16 0.0328(10) 0.0350(10) 0.0466(11) 0.0047(8) 0.0055(8) 0.0068(8)
C17 0.0373(11) 0.0439(11) 0.0500(12) 0.0028(9) 0.0096(9) 0.0024(9)
C18 0.0534(13) 0.0525(12) 0.0590(13) 0.0032(11) 0.0249(11) 0.0035(11)
C19 0.0484(13) 0.0493(12) 0.0782(17) 0.0089(12) 0.0287(12) 0.0020(11)
C20 0.0363(11) 0.0429(11) 0.0816(17) 0.0065(11) 0.0110(11) -0.0004(9)
C21 0.0418(12) 0.0429(11) 0.0586(13) 0.0035(10) 0.0027(10) 0.0025(9)

loop_
_atom_type_symbol
_atom_type_description
_atom_type_scat_dispersion_real
_atom_type_scat_dispersion_imag
_atom_type_scat_source
C C 0.0033 0.0016 'International Tables Vol C Tables 4.2.6.8 and 6.1.1.4'
H H 0.0000 0.0000 'International Tables Vol C Tables 4.2.6.8 and 6.1.1.4'
O O 0.0106 0.0060 'International Tables Vol C Tables 4.2.6.8 and 6.1.1.4'

loop_
_geom_angle_atom_site_label_1
_geom_angle_atom_site_label_2
_geom_angle_atom_site_label_3
_geom_angle
_geom_angle_site_symmetry_1
_geom_angle_site_symmetry_3
_geom_angle_publ_flag
C3 O3 C15 118.93(16) . . ?
C6 O4 H41 99.4(19) . . ?
O1 C1 C2 123.80(18) . . ?
O1 C1 C14 119.04(18) . . ?
C2 C1 C14 117.15(17) . . ?
C3 C2 C7 118.75(18) . . ?
C3 C2 C1 121.10(18) . . ?
C7 C2 C1 120.12(18) . . ?
O3 C3 C2 117.78(17) . . ?
O3 C3 C4 122.49(19) . . ?
C2 C3 C4 119.72(19) . . ?
C5 C4 C3 121.1(2) . . ?
C5 C4 H4 119.5 . . ?
C3 C4 H4 119.5 . . ?
C4 C5 C6 120.5(2) . . ?
C4 C5 H5 119.7 . . ?
C6 C5 H5 119.7 . . ?
O4 C6 C5 117.8(2) . . ?
O4 C6 C7 122.2(2) . . ?
C5 C6 C7 119.9(2) . . ?
C6 C7 C2 119.96(19) . . ?
C6 C7 C8 118.77(19) . . ?
C2 C7 C8 121.23(18) . . ?
O2 C8 C7 121.1(2) . . ?
O2 C8 C9 119.96(19) . . ?
C7 C8 C9 118.98(18) . . ?
C14 C9 C10 120.0(2) . . ?
C14 C9 C8 120.42(18) . . ?
C10 C9 C8 119.6(2) . . ?
C11 C10 C9 119.9(2) . . ?
C11 C10 H10 120.0 . . ?
C9 C10 H10 120.0 . . ?
C10 C11 C12 120.4(2) . . ?
C10 C11 H11 119.8 . . ?
C12 C11 H11 119.8 . . ?
C11 C12 C13 120.3(2) . . ?
C11 C12 H12 119.8 . . ?
C13 C12 H12 119.8 . . ?
C12 C13 C14 119.5(2) . . ?
C12 C13 H13 120.2 . . ?
C14 C13 H13 120.2 . . ?
C9 C14 C13 119.87(19) . . ?
C9 C14 C1 122.08(18) . . ?
C13 C14 C1 118.04(18) . . ?
O3 C15 C16 108.10(16) . . ?
O3 C15 H15A 110.1 . . ?
C16 C15 H15A 110.1 . . ?
O3 C15 H15B 110.1 . . ?
C16 C15 H15B 110.1 . . ?
H15A C15 H15B 108.4 . . ?
C17 C16 C21 119.4(2) . . ?
C17 C16 C15 122.19(18) . . ?
C21 C16 C15 118.43(19) . . ?
C18 C17 C16 119.8(2) . . ?
C18 C17 H17 120.1 . . ?
C16 C17 H17 120.1 . . ?
C19 C18 C17 121.0(2) . . ?
C19 C18 H18 119.5 . . ?
C17 C18 H18 119.5 . . ?
C18 C19 C20 119.7(2) . . ?
C18 C19 H19 120.1 . . ?
C20 C19 H19 120.1 . . ?
C19 C20 C21 119.8(2) . . ?
C19 C20 H20 120.1 . . ?
C21 C20 H20 120.1 . . ?
C20 C21 C16 120.3(2) . . ?
C20 C21 H21 119.8 . . ?
C16 C21 H21 119.8 . . ?

loop_
_geom_bond_atom_site_label_1
_geom_bond_atom_site_label_2
_geom_bond_distance
_geom_bond_site_symmetry_2
_geom_bond_publ_flag
O1 C1 1.207(2) . ?
O2 C8 1.240(2) . ?
O3 C3 1.356(2) . ?
O3 C15 1.427(2) . ?
O4 C6 1.352(3) . ?
O4 H41 1.03(4) . ?
C1 C2 1.487(3) . ?
C1 C14 1.503(3) . ?
C2 C3 1.399(3) . ?
C2 C7 1.420(3) . ?
C3 C4 1.403(3) . ?
C4 C5 1.368(3) . ?
C4 H4 0.9500 . ?
C5 C6 1.382(3) . ?
C5 H5 0.9500 . ?
C6 C7 1.404(3) . ?
C7 C8 1.470(3) . ?
C8 C9 1.472(3) . ?
C9 C14 1.385(3) . ?
C9 C10 1.394(3) . ?
C10 C11 1.374(3) . ?
C10 H10 0.9500 . ?
C11 C12 1.380(3) . ?
C11 H11 0.9500 . ?
C12 C13 1.389(3) . ?
C12 H12 0.9500 . ?
C13 C14 1.395(3) . ?
C13 H13 0.9500 . ?
C15 C16 1.492(3) . ?
C15 H15A 0.9900 . ?
C15 H15B 0.9900 . ?
C16 C17 1.382(3) . ?
C16 C21 1.395(3) . ?
C17 C18 1.382(3) . ?
C17 H17 0.9500 . ?
C18 C19 1.375(3) . ?
C18 H18 0.9500 . ?
C19 C20 1.382(3) . ?
C19 H19 0.9500 . ?
C20 C21 1.385(3) . ?
C20 H20 0.9500 . ?
C21 H21 0.9500 . ?

loop_
_geom_hbond_atom_site_label_D
_geom_hbond_atom_site_label_H
_geom_hbond_atom_site_label_A
_geom_hbond_distance_DH
_geom_hbond_distance_HA
_geom_hbond_distance_DA
_geom_hbond_angle_DHA
_geom_hbond_site_symmetry_A
O4 H41 O2 1.03(4) 1.54(4) 2.522(2) 156(3) .

loop_
_geom_torsion_atom_site_label_1
_geom_torsion_atom_site_label_2
_geom_torsion_atom_site_label_3
_geom_torsion_atom_site_label_4
_geom_torsion
_geom_torsion_site_symmetry_1
_geom_torsion_site_symmetry_2
_geom_torsion_site_symmetry_3
_geom_torsion_site_symmetry_4
_geom_torsion_publ_flag
O1 C1 C2 C3 2.6(3) . . . . ?
C14 C1 C2 C3 -176.65(16) . . . . ?
O1 C1 C2 C7 -179.41(18) . . . . ?
C14 C1 C2 C7 1.3(3) . . . . ?
C15 O3 C3 C2 170.24(16) . . . . ?
C15 O3 C3 C4 -10.0(3) . . . . ?
C7 C2 C3 O3 179.28(16) . . . . ?
C1 C2 C3 O3 -2.7(3) . . . . ?
C7 C2 C3 C4 -0.5(3) . . . . ?
C1 C2 C3 C4 177.55(18) . . . . ?
O3 C3 C4 C5 -179.59(19) . . . . ?
C2 C3 C4 C5 0.1(3) . . . . ?
C3 C4 C5 C6 0.6(3) . . . . ?
C4 C5 C6 O4 -179.4(2) . . . . ?
C4 C5 C6 C7 -1.0(3) . . . . ?
O4 C6 C7 C2 178.96(19) . . . . ?
C5 C6 C7 C2 0.6(3) . . . . ?
O4 C6 C7 C8 1.3(3) . . . . ?
C5 C6 C7 C8 -177.07(19) . . . . ?
C3 C2 C7 C6 0.1(3) . . . . ?
C1 C2 C7 C6 -177.95(17) . . . . ?
C3 C2 C7 C8 177.72(17) . . . . ?
C1 C2 C7 C8 -0.3(3) . . . . ?
C6 C7 C8 O2 -2.1(3) . . . . ?
C2 C7 C8 O2 -179.79(18) . . . . ?
C6 C7 C8 C9 177.23(18) . . . . ?
C2 C7 C8 C9 -0.4(3) . . . . ?
O2 C8 C9 C14 179.44(18) . . . . ?
C7 C8 C9 C14 0.1(3) . . . . ?
O2 C8 C9 C10 -1.1(3) . . . . ?
C7 C8 C9 C10 179.57(18) . . . . ?
C14 C9 C10 C11 0.4(3) . . . . ?
C8 C9 C10 C11 -179.1(2) . . . . ?
C9 C10 C11 C12 -0.5(3) . . . . ?
C10 C11 C12 C13 0.0(4) . . . . ?
C11 C12 C13 C14 0.6(3) . . . . ?
C10 C9 C14 C13 0.1(3) . . . . ?
C8 C9 C14 C13 179.64(18) . . . . ?
C10 C9 C14 C1 -178.46(17) . . . . ?
C8 C9 C14 C1 1.0(3) . . . . ?
C12 C13 C14 C9 -0.7(3) . . . . ?
C12 C13 C14 C1 177.99(18) . . . . ?
O1 C1 C14 C9 178.99(18) . . . . ?
C2 C1 C14 C9 -1.7(3) . . . . ?
O1 C1 C14 C13 0.4(3) . . . . ?
C2 C1 C14 C13 179.64(17) . . . . ?
C3 O3 C15 C16 -178.62(16) . . . . ?
O3 C15 C16 C17 6.9(3) . . . . ?
O3 C15 C16 C21 -173.22(16) . . . . ?
C21 C16 C17 C18 -0.4(3) . . . . ?
C15 C16 C17 C18 179.52(18) . . . . ?
C16 C17 C18 C19 0.2(3) . . . . ?
C17 C18 C19 C20 0.0(3) . . . . ?
C18 C19 C20 C21 0.0(3) . . . . ?
C19 C20 C21 C16 -0.1(3) . . . . ?
C17 C16 C21 C20 0.3(3) . . . . ?
C15 C16 C21 C20 -179.56(18) . . . . ?

loop_
_cod_related_entry_id
_cod_related_entry_database
_cod_related_entry_code
1 ChemSpider 30659216
